data_4319807
loop_
_publ_author_name
'Naomi L. Kruhlak'
'Meiping Wang'
'P. Michael Boorman'
'Masood Parvez'
'Robert McDonald'

_publ_section_title
;
 Syntheses, Structures, and Stabilities of [PPh4][WS3(SR)] (R = iBu, iPr,
 tBu, Benzyl, Allyl) and [PPh4][MoS3(StBu)]
;
_journal_name_full 'Inorganic Chemistry'
_journal_page_first 3141
_journal_page_last 3148
_journal_paper_doi 10.1021/ic000970n
_journal_volume 40
_journal_year 2001
_chemical_compound_source 'synthesized by authors'
_chemical_formula_analytical 'C27 H27 P S4 W '
_chemical_formula_sum 'C27 H27 P S4 W'
_chemical_formula_weight 694.57
_space_group_IT_number 14
_symmetry_cell_setting monoclinic
_symmetry_Int_Tables_number 14
_symmetry_space_group_name_Hall '-P 2ybc'
_symmetry_space_group_name_H-M 'P 1 21/c 1'
_audit_creation_date 2000-04-27
_audit_creation_method 'by teXsan v1.7'
_cell_angle_alpha 90
_cell_angle_beta 99.29(4)
_cell_angle_gamma 90
_cell_formula_units_Z 4
_cell_length_a 9.499(6)
_cell_length_b 15.913(5)
_cell_length_c 18.582(6)
_cell_measurement_reflns_used 22
_cell_measurement_temperature 170
_cell_measurement_theta_max 10.6
_cell_measurement_theta_min 9.1
_cell_volume 2772(2)
_computing_cell_refinement 'MSC/AFC Diffractometer Control'
_computing_data_collection 'MSC/AFC Diffractometer Control'
_computing_data_reduction 'teXsan (MSC, 1995)'
_computing_publication_material 'teXsan (MSC, 1995)'
_computing_structure_refinement 'teXsan (MSC, 1995)'
_computing_structure_solution 'SIR92 (Altomare, et. al. 1993)'
_diffrn_ambient_temperature 170
_diffrn_measurement_device 'Rigaku AFC6S'
_diffrn_measurement_method \w-2\q
_diffrn_radiation_detector 'scintillation counter'
_diffrn_radiation_monochromator graphite
_diffrn_radiation_source 'X-ray tube'
_diffrn_radiation_type 'Mo K\a'
_diffrn_radiation_wavelength 0.7107
_diffrn_reflns_av_R_equivalents 0.11
_diffrn_reflns_av_sigmaI/netI 0.12
_diffrn_reflns_limit_h_max 12
_diffrn_reflns_limit_h_min 0
_diffrn_reflns_limit_k_max 20
_diffrn_reflns_limit_k_min 0
_diffrn_reflns_limit_l_max 23
_diffrn_reflns_limit_l_min -24
_diffrn_reflns_number 7041
_diffrn_reflns_reduction_process 'Lp corrections applied'
_diffrn_reflns_theta_max 27.5
_diffrn_reflns_theta_min 2.0
_diffrn_standards_decay_% 1.70
_diffrn_standards_interval_count 200
_diffrn_standards_number 3
_exptl_absorpt_coefficient_mu 4.62
_exptl_absorpt_correction_T_max 1.000
_exptl_absorpt_correction_T_min 0.892
_exptl_absorpt_correction_type
;
\y scans (North,Phillips & Matthews, 1968)
;
_exptl_crystal_colour red
_exptl_crystal_density_diffrn 1.664
_exptl_crystal_density_meas ?
_exptl_crystal_description needle
_exptl_crystal_F_000 1368.00
_exptl_crystal_size_max 0.38
_exptl_crystal_size_mid 0.10
_exptl_crystal_size_min 0.09
_refine_diff_density_max 0.67
_refine_diff_density_min -0.63
_refine_ls_extinction_method none
_refine_ls_goodness_of_fit_all 1.38
_refine_ls_goodness_of_fit_obs 1.38
_refine_ls_hydrogen_treatment noref
_refine_ls_matrix_type full
_refine_ls_number_constraints 0
_refine_ls_number_parameters 298
_refine_ls_number_reflns 3049
_refine_ls_number_restraints 0
_refine_ls_R_factor_all 0.037
_refine_ls_R_factor_obs 0.037
_refine_ls_shift/esd_max 0.00
_refine_ls_shift/esd_mean 0.00
_refine_ls_structure_factor_coef F
_refine_ls_weighting_details 'w = 1/[\s^2^(Fo) + 0.00001|Fo|^2^]'
_refine_ls_weighting_scheme calc
_refine_ls_wR_factor_all 0.027
_refine_ls_wR_factor_obs 0.027
_reflns_number_observed 3049
_reflns_number_total 6655
_reflns_observed_criterion 'I > 3.00\s(I)'
_cod_data_source_file ic000970n_2.cif
_cod_data_source_block (PPh4)WS3(SiPr)
_cod_depositor_comments
;
The following automatic conversions were performed:

'_exptl_crystal_density_meas' value 'not measured' was changed to '?'
- the value is perceived as not measured.

Automatic conversion script
Id: cif_fix_values 3008 2015-01-20 13:52:24Z robertas 

The following automatic conversions were performed:

'_refine_ls_weighting_scheme' value 'w = 1/[\s^2^(Fo) +
0.00001|Fo|^2^]' was changed to 'calc'. New tag
'_refine_ls_weighting_details' was created. The value of the new tag
was set to 'w = 1/[\s^2^(Fo) + 0.00001|Fo|^2^]'.

Automatic conversion script
Id: cif_fix_values 3143 2015-03-26 13:38:13Z robertas 
;
_cod_original_sg_symbol_H-M 'P 21/c '
_cod_original_formula_sum 'C27 H27 P S4 W '
_cod_database_code 4319807

loop_
_symmetry_equiv_pos_as_xyz
'   +x,   +y,   +z'
'   -x,1/2+y,1/2-z'
'   -x,   -y,   -z'
'   +x,1/2-y,1/2+z'

loop_
_atom_site_aniso_label
_atom_site_aniso_U_11
_atom_site_aniso_U_22
_atom_site_aniso_U_33
_atom_site_aniso_U_12
_atom_site_aniso_U_13
_atom_site_aniso_U_23
W(1) 0.02868(18) 0.02906(18) 0.0363(2) -0.0019(3) 0.00315(14) 0.0061(3)
S(1) 0.0290(15) 0.0321(15) 0.073(2) -0.0029(12) 0.0114(13) -0.0035(14)
S(2) 0.0338(15) 0.0522(19) 0.0588(19) -0.0006(14) 0.0048(13) 0.0191(15)
S(3) 0.0507(17) 0.0327(15) 0.0439(17) -0.0077(13) -0.0053(13) 0.0107(13)
S(4) 0.0539(18) 0.061(2) 0.0465(17) -0.0041(15) 0.0148(14) -0.0034(15)
P(1) 0.0252(13) 0.0297(14) 0.0246(13) 0.0018(11) 0.0051(10) -0.0003(11)
C(1) 0.064(8) 0.081(10) 0.058(8) 0.003(8) 0.003(6) -0.016(7)
C(2) 0.048(7) 0.045(7) 0.040(6) 0.000(6) 0.010(5) -0.006(5)
C(3) 0.071(8) 0.054(8) 0.070(8) 0.019(7) 0.021(7) 0.006(7)
C(4) 0.034(6) 0.029(6) 0.023(5) 0.004(5) 0.005(4) 0.001(4)
C(5) 0.046(7) 0.039(6) 0.033(6) 0.014(5) 0.003(5) 0.005(5)
C(6) 0.063(8) 0.027(6) 0.049(7) -0.001(6) 0.011(6) -0.010(5)
C(7) 0.093(10) 0.033(7) 0.046(8) 0.017(7) 0.008(7) 0.004(6)
C(8) 0.059(8) 0.052(8) 0.050(7) 0.020(6) -0.011(6) -0.002(6)
C(9) 0.047(7) 0.046(8) 0.031(6) 0.009(6) -0.006(5) 0.000(5)
C(10) 0.024(5) 0.042(6) 0.018(5) 0.001(5) 0.002(4) -0.007(4)
C(11) 0.026(5) 0.028(6) 0.031(6) 0.000(4) 0.000(4) -0.010(4)
C(12) 0.024(5) 0.053(7) 0.035(6) 0.004(5) 0.010(4) -0.016(5)
C(13) 0.029(6) 0.073(9) 0.033(6) -0.003(6) 0.011(5) -0.009(6)
C(14) 0.040(6) 0.065(8) 0.032(6) 0.004(6) 0.009(5) 0.009(5)
C(15) 0.041(6) 0.043(7) 0.044(6) 0.021(5) 0.012(5) -0.004(5)
C(16) 0.028(5) 0.031(5) 0.025(5) 0.001(4) 0.004(4) -0.001(4)
C(17) 0.036(6) 0.026(5) 0.040(6) -0.008(5) 0.003(5) -0.010(5)
C(18) 0.038(5) 0.041(7) 0.030(5) 0.000(5) 0.007(4) -0.006(5)
C(19) 0.034(6) 0.038(6) 0.041(6) 0.001(5) -0.011(5) -0.020(5)
C(20) 0.029(6) 0.037(6) 0.059(7) -0.001(5) 0.001(5) -0.012(6)
C(21) 0.029(5) 0.034(6) 0.031(5) 0.011(4) 0.008(4) 0.004(4)
C(22) 0.028(5) 0.026(5) 0.019(5) -0.002(4) 0.006(4) -0.002(4)
C(23) 0.028(5) 0.026(5) 0.034(6) 0.004(4) 0.011(4) 0.000(4)
C(24) 0.032(6) 0.034(6) 0.034(6) 0.005(5) -0.001(4) 0.003(5)
C(25) 0.023(5) 0.031(6) 0.039(5) 0.008(4) 0.008(4) 0.014(5)
C(26) 0.038(5) 0.033(6) 0.034(5) 0.010(5) 0.016(4) -0.006(5)
C(27) 0.037(5) 0.032(6) 0.020(4) -0.004(5) 0.004(4) -0.004(4)

loop_
_atom_site_label
_atom_site_fract_x
_atom_site_fract_y
_atom_site_fract_z
_atom_site_U_iso_or_equiv
_atom_site_occupancy
_atom_site_refinement_flags
_atom_site_thermal_displace_type
_atom_site_calc_flag
_atom_site_calc_attached_atom
W(1) 0.88563(4) 0.10527(3) 0.71679(2) 0.03159(9) 1.000 . Uani d ?
S(1) 1.0262(3) 0.21317(16) 0.77430(15) 0.0443(8) 1.000 . Uani d ?
S(2) 0.6725(3) 0.15291(17) 0.68529(15) 0.0486(9) 1.000 . Uani d ?
S(3) 0.8814(3) -0.00155(16) 0.78805(14) 0.0439(8) 1.000 . Uani d ?
S(4) 0.9835(3) 0.07366(18) 0.62357(14) 0.0531(9) 1.000 . Uani d ?
P(1) 0.5423(2) 0.20470(15) 0.97974(12) 0.0264(7) 1.000 . Uani d ?
C(1) 1.0256(12) 0.3059(8) 0.8981(6) 0.069(4) 1.000 . Uani d ?
C(2) 0.9224(10) 0.2711(6) 0.8330(5) 0.044(3) 1.000 . Uani d ?
C(3) 0.8318(12) 0.3388(7) 0.7939(6) 0.064(4) 1.000 . Uani d ?
C(4) 0.5481(9) 0.3110(6) 0.9465(5) 0.029(3) 1.000 . Uani d ?
C(5) 0.6601(10) 0.3628(6) 0.9774(5) 0.040(3) 1.000 . Uani d ?
C(6) 0.6616(12) 0.4465(6) 0.9558(6) 0.046(4) 1.000 . Uani d ?
C(7) 0.5513(13) 0.4760(7) 0.9054(6) 0.058(4) 1.000 . Uani d ?
C(8) 0.4413(12) 0.4259(7) 0.8755(6) 0.056(4) 1.000 . Uani d ?
C(9) 0.4392(11) 0.3426(7) 0.8962(5) 0.043(3) 1.000 . Uani d ?
C(10) 0.4554(9) 0.2034(6) 1.0591(4) 0.028(3) 1.000 . Uani d ?
C(11) 0.3605(9) 0.2651(6) 1.0698(5) 0.029(3) 1.000 . Uani d ?
C(12) 0.2927(9) 0.2608(6) 1.1302(5) 0.037(3) 1.000 . Uani d ?
C(13) 0.3198(10) 0.1979(7) 1.1798(5) 0.045(3) 1.000 . Uani d ?
C(14) 0.4150(10) 0.1356(6) 1.1691(5) 0.045(3) 1.000 . Uani d ?
C(15) 0.4827(10) 0.1383(6) 1.1094(5) 0.042(3) 1.000 . Uani d ?
C(16) 0.4425(9) 0.1417(5) 0.9102(4) 0.028(3) 1.000 . Uani d ?
C(17) 0.4725(9) 0.1436(5) 0.8393(5) 0.034(3) 1.000 . Uani d ?
C(18) 0.3956(9) 0.0923(6) 0.7871(4) 0.036(3) 1.000 . Uani d ?
C(19) 0.2903(10) 0.0396(6) 0.8037(5) 0.040(3) 1.000 . Uani d ?
C(20) 0.2603(9) 0.0373(6) 0.8738(6) 0.042(3) 1.000 . Uani d ?
C(21) 0.3361(9) 0.0879(6) 0.9273(4) 0.031(3) 1.000 . Uani d ?
C(22) 0.7203(9) 0.1655(5) 1.0039(4) 0.024(3) 1.000 . Uani d ?
C(23) 0.8009(9) 0.1887(5) 1.0689(5) 0.028(3) 1.000 . Uani d ?
C(24) 0.9435(9) 0.1670(6) 1.0858(5) 0.034(3) 1.000 . Uani d ?
C(25) 1.0050(8) 0.1214(6) 1.0372(5) 0.031(3) 1.000 . Uani d ?
C(26) 0.9265(9) 0.0972(6) 0.9719(4) 0.034(3) 1.000 . Uani d ?
C(27) 0.7830(9) 0.1181(6) 0.9545(4) 0.030(3) 1.000 . Uani d ?
H(1) 1.0804 0.2612 0.9223 0.082 1.000 . Uiso c ?
H(2) 1.0875 0.3458 0.8815 0.082 1.000 . Uiso c ?
H(3) 0.9729 0.3324 0.9312 0.082 1.000 . Uiso c ?
H(4) 0.8610 0.2322 0.8512 0.053 1.000 . Uiso c ?
H(5) 0.8906 0.3790 0.7754 0.077 1.000 . Uiso c ?
H(6) 0.7677 0.3150 0.7546 0.077 1.000 . Uiso c ?
H(7) 0.7789 0.3655 0.8267 0.077 1.000 . Uiso c ?
H(8) 0.7346 0.3412 1.0129 0.048 1.000 . Uiso c ?
H(9) 0.7379 0.4825 0.9756 0.055 1.000 . Uiso c ?
H(10) 0.5518 0.5333 0.8909 0.069 1.000 . Uiso c ?
H(11) 0.3663 0.4480 0.8406 0.067 1.000 . Uiso c ?
H(12) 0.3626 0.3072 0.8757 0.051 1.000 . Uiso c ?
H(13) 0.3416 0.3103 1.0362 0.035 1.000 . Uiso c ?
H(14) 0.2254 0.3030 1.1371 0.045 1.000 . Uiso c ?
H(15) 0.2736 0.1968 1.2214 0.053 1.000 . Uiso c ?
H(16) 0.4338 0.0907 1.2031 0.054 1.000 . Uiso c ?
H(17) 0.5488 0.0955 1.1023 0.051 1.000 . Uiso c ?
H(18) 0.5448 0.1796 0.8269 0.041 1.000 . Uiso c ?
H(19) 0.4158 0.0934 0.7387 0.043 1.000 . Uiso c ?
H(20) 0.2386 0.0049 0.7669 0.048 1.000 . Uiso c ?
H(21) 0.1878 0.0011 0.8854 0.051 1.000 . Uiso c ?
H(22) 0.3158 0.0860 0.9756 0.037 1.000 . Uiso c ?
H(23) 0.7580 0.2202 1.1030 0.034 1.000 . Uiso c ?
H(24) 0.9980 0.1838 1.1310 0.041 1.000 . Uiso c ?
H(25) 1.1029 0.1063 1.0484 0.037 1.000 . Uiso c ?
H(26) 0.9707 0.0658 0.9383 0.041 1.000 . Uiso c ?
H(27) 0.7286 0.1004 0.9097 0.036 1.000 . Uiso c ?

loop_
_atom_type_symbol
_atom_type_oxidation_number
_atom_type_number_in_cell
_atom_type_scat_dispersion_real
_atom_type_scat_dispersion_imag
_atom_type_scat_source
C 0 108 0.003 0.002
;International Tables for Crystallography
(1992, Vol. C, Tables 4.2.6.8 and 6.1.1.1)
;
H 0 108 0.000 0.000
;International Tables for Crystallography
(1992, Vol. C, Table 6.1.1.2)
;
P 0 4 0.102 0.094
;International Tables for Crystallography
(1992, Vol. C, Tables 4.2.6.8 and 6.1.1.1)
;
S 0 16 0.125 0.123
;International Tables for Crystallography
(1992, Vol. C, Tables 4.2.6.8 and 6.1.1.1)
;
W 0 4 -0.849 6.872
;International Tables for Crystallography
(1992, Vol. C, Tables 4.2.6.8 and 6.1.1.1)
;

loop_
_geom_angle_atom_site_label_1
_geom_angle_atom_site_label_2
_geom_angle_atom_site_label_3
_geom_angle
_geom_angle_site_symmetry_1
_geom_angle_site_symmetry_2
_geom_angle_site_symmetry_3
_geom_angle_publ_flag
S(1) W(1) S(2) 108.06(10) . . . yes
S(1) W(1) S(3) 111.43(9) . . . yes
S(1) W(1) S(4) 104.57(10) . . . yes
S(2) W(1) S(3) 109.53(10) . . . yes
S(2) W(1) S(4) 111.88(11) . . . yes
S(3) W(1) S(4) 111.26(11) . . . yes
W(1) S(1) C(2) 108.7(3) . . . yes
C(4) P(1) C(10) 109.5(4) . . . yes
C(4) P(1) C(16) 108.7(4) . . . yes
C(4) P(1) C(22) 109.4(4) . . . yes
C(10) P(1) C(16) 109.0(4) . . . yes
C(10) P(1) C(22) 109.2(4) . . . yes
C(16) P(1) C(22) 110.9(4) . . . yes
C(2) C(1) H(1) 109.5 . . . no
C(2) C(1) H(2) 109.5 . . . no
C(2) C(1) H(3) 109.5 . . . no
H(1) C(1) H(2) 109.4 . . . no
H(1) C(1) H(3) 109.4 . . . no
H(2) C(1) H(3) 109.4 . . . no
S(1) C(2) C(1) 108.4(7) . . . yes
S(1) C(2) C(3) 113.4(7) . . . yes
S(1) C(2) H(4) 107.7 . . . no
C(1) C(2) C(3) 111.7(9) . . . yes
C(1) C(2) H(4) 107.7 . . . no
C(3) C(2) H(4) 107.7 . . . no
C(2) C(3) H(5) 109.6 . . . no
C(2) C(3) H(6) 109.5 . . . no
C(2) C(3) H(7) 109.6 . . . no
H(5) C(3) H(6) 109.4 . . . no
H(5) C(3) H(7) 109.5 . . . no
H(6) C(3) H(7) 109.4 . . . no
P(1) C(4) C(5) 118.5(7) . . . yes
P(1) C(4) C(9) 121.0(8) . . . yes
C(5) C(4) C(9) 120.3(9) . . . yes
C(4) C(5) C(6) 119.3(9) . . . yes
C(4) C(5) H(8) 120.3 . . . no
C(6) C(5) H(8) 120.3 . . . no
C(5) C(6) C(7) 118.9(10) . . . yes
C(5) C(6) H(9) 120.6 . . . no
C(7) C(6) H(9) 120.6 . . . no
C(6) C(7) C(8) 122.0(11) . . . yes
C(6) C(7) H(10) 119.0 . . . no
C(8) C(7) H(10) 119.0 . . . no
C(7) C(8) C(9) 119.6(11) . . . yes
C(7) C(8) H(11) 120.2 . . . no
C(9) C(8) H(11) 120.2 . . . no
C(4) C(9) C(8) 119.9(10) . . . yes
C(4) C(9) H(12) 120.1 . . . no
C(8) C(9) H(12) 120.1 . . . no
P(1) C(10) C(11) 120.7(7) . . . yes
P(1) C(10) C(15) 119.9(7) . . . yes
C(11) C(10) C(15) 119.4(8) . . . yes
C(10) C(11) C(12) 119.1(9) . . . yes
C(10) C(11) H(13) 120.4 . . . no
C(12) C(11) H(13) 120.5 . . . no
C(11) C(12) C(13) 121.7(9) . . . yes
C(11) C(12) H(14) 119.1 . . . no
C(13) C(12) H(14) 119.2 . . . no
C(12) C(13) C(14) 119.3(9) . . . yes
C(12) C(13) H(15) 120.3 . . . no
C(14) C(13) H(15) 120.3 . . . no
C(13) C(14) C(15) 119.9(9) . . . yes
C(13) C(14) H(16) 120.1 . . . no
C(15) C(14) H(16) 120.0 . . . no
C(10) C(15) C(14) 120.5(9) . . . yes
C(10) C(15) H(17) 119.7 . . . no
C(14) C(15) H(17) 119.8 . . . no
P(1) C(16) C(17) 120.5(7) . . . yes
P(1) C(16) C(21) 120.0(6) . . . yes
C(17) C(16) C(21) 119.5(8) . . . yes
C(16) C(17) C(18) 119.0(8) . . . yes
C(16) C(17) H(18) 120.5 . . . no
C(18) C(17) H(18) 120.5 . . . no
C(17) C(18) C(19) 121.6(8) . . . yes
C(17) C(18) H(19) 119.2 . . . no
C(19) C(18) H(19) 119.2 . . . no
C(18) C(19) C(20) 119.7(8) . . . yes
C(18) C(19) H(20) 120.2 . . . no
C(20) C(19) H(20) 120.2 . . . no
C(19) C(20) C(21) 120.0(9) . . . yes
C(19) C(20) H(21) 120.0 . . . no
C(21) C(20) H(21) 120.0 . . . no
C(16) C(21) C(20) 120.2(8) . . . yes
C(16) C(21) H(22) 119.9 . . . no
C(20) C(21) H(22) 119.9 . . . no
P(1) C(22) C(23) 119.9(6) . . . yes
P(1) C(22) C(27) 120.7(6) . . . yes
C(23) C(22) C(27) 119.1(8) . . . yes
C(22) C(23) C(24) 121.4(8) . . . yes
C(22) C(23) H(23) 119.3 . . . no
C(24) C(23) H(23) 119.3 . . . no
C(23) C(24) C(25) 119.4(8) . . . yes
C(23) C(24) H(24) 120.3 . . . no
C(25) C(24) H(24) 120.3 . . . no
C(24) C(25) C(26) 120.4(8) . . . yes
C(24) C(25) H(25) 119.8 . . . no
C(26) C(25) H(25) 119.8 . . . no
C(25) C(26) C(27) 120.8(8) . . . yes
C(25) C(26) H(26) 119.6 . . . no
C(27) C(26) H(26) 119.6 . . . no
C(22) C(27) C(26) 118.9(7) . . . yes
C(22) C(27) H(27) 120.5 . . . no
C(26) C(27) H(27) 120.5 . . . no

loop_
_geom_bond_atom_site_label_1
_geom_bond_atom_site_label_2
_geom_bond_distance
_geom_bond_site_symmetry_1
_geom_bond_site_symmetry_2
_geom_bond_publ_flag
W(1) S(1) 2.326(3) . . yes
W(1) S(2) 2.153(3) . . yes
W(1) S(3) 2.159(2) . . yes
W(1) S(4) 2.154(3) . . yes
S(1) C(2) 1.832(10) . . yes
P(1) C(4) 1.804(9) . . yes
P(1) C(10) 1.803(8) . . yes
P(1) C(16) 1.782(8) . . yes
P(1) C(22) 1.789(8) . . yes
C(1) C(2) 1.533(13) . . yes
C(1) H(1) 0.95 . . no
C(1) H(2) 0.95 . . no
C(1) H(3) 0.95 . . no
C(2) C(3) 1.492(13) . . yes
C(2) H(4) 0.95 . . no
C(3) H(5) 0.95 . . no
C(3) H(6) 0.95 . . no
C(3) H(7) 0.95 . . no
C(4) C(5) 1.394(12) . . yes
C(4) C(9) 1.373(12) . . yes
C(5) C(6) 1.391(12) . . yes
C(5) H(8) 0.95 . . no
C(6) C(7) 1.371(13) . . yes
C(6) H(9) 0.95 . . no
C(7) C(8) 1.360(14) . . yes
C(7) H(10) 0.95 . . no
C(8) C(9) 1.381(13) . . yes
C(8) H(11) 0.95 . . no
C(9) H(12) 0.95 . . no
C(10) C(11) 1.369(11) . . yes
C(10) C(15) 1.391(12) . . yes
C(11) C(12) 1.383(11) . . yes
C(11) H(13) 0.95 . . no
C(12) C(13) 1.356(12) . . yes
C(12) H(14) 0.95 . . no
C(13) C(14) 1.378(12) . . yes
C(13) H(15) 0.95 . . no
C(14) C(15) 1.369(11) . . yes
C(14) H(16) 0.95 . . no
C(15) H(17) 0.95 . . no
C(16) C(17) 1.393(10) . . yes
C(16) C(21) 1.399(11) . . yes
C(17) C(18) 1.383(11) . . yes
C(17) H(18) 0.95 . . no
C(18) C(19) 1.377(12) . . yes
C(18) H(19) 0.95 . . no
C(19) C(20) 1.378(12) . . yes
C(19) H(20) 0.95 . . no
C(20) C(21) 1.387(11) . . yes
C(20) H(21) 0.95 . . no
C(21) H(22) 0.95 . . no
C(22) C(23) 1.372(10) . . yes
C(22) C(27) 1.395(10) . . yes
C(23) C(24) 1.383(11) . . yes
C(23) H(23) 0.95 . . no
C(24) C(25) 1.362(11) . . yes
C(24) H(24) 0.95 . . no
C(25) C(26) 1.371(10) . . yes
C(25) H(25) 0.95 . . no
C(26) C(27) 1.389(10) . . yes
C(26) H(26) 0.95 . . no
C(27) H(27) 0.95 . . no

loop_
_geom_contact_atom_site_label_1
_geom_contact_atom_site_label_2
_geom_contact_distance
_geom_contact_site_symmetry_1
_geom_contact_site_symmetry_2
_geom_contact_publ_flag
C(25) C(26) 3.549(13) . 3_757 no
C(26) C(26) 3.485(19) . 3_757 no

loop_
_geom_torsion_atom_site_label_1
_geom_torsion_atom_site_label_2
_geom_torsion_atom_site_label_3
_geom_torsion_atom_site_label_4
_geom_torsion_site_symmetry_1
_geom_torsion_site_symmetry_2
_geom_torsion_site_symmetry_3
_geom_torsion_site_symmetry_4
_geom_torsion
_geom_torsion_publ_flag
W(1) S(1) C(2) C(1) . . . . 149.5(7) no
W(1) S(1) C(2) C(3) . . . . -85.9(8) no
S(2) W(1) S(1) C(2) . . . . 40.2(4) no
S(3) W(1) S(1) C(2) . . . . -80.2(4) no
S(4) W(1) S(1) C(2) . . . . 159.5(4) no
P(1) C(4) C(5) C(6) . . . . -176.0(8) no
P(1) C(4) C(9) C(8) . . . . 175.4(8) no
P(1) C(10) C(11) C(12) . . . . 178.1(6) no
P(1) C(10) C(15) C(14) . . . . -178.5(8) no
P(1) C(16) C(17) C(18) . . . . 178.3(7) no
P(1) C(16) C(21) C(20) . . . . -178.5(7) no
P(1) C(22) C(23) C(24) . . . . -173.0(7) no
P(1) C(22) C(27) C(26) . . . . 172.5(7) no
C(4) P(1) C(10) C(11) . . . . 24.9(9) no
C(4) P(1) C(10) C(15) . . . . -156.3(7) no
C(4) P(1) C(16) C(17) . . . . 49.6(8) no
C(4) P(1) C(16) C(21) . . . . -132.4(7) no
C(4) P(1) C(22) C(23) . . . . 78.7(8) no
C(4) P(1) C(22) C(27) . . . . -95.1(8) no
C(4) C(5) C(6) C(7) . . . . 1.0(16) no
C(4) C(9) C(8) C(7) . . . . -0.1(18) no
C(5) C(4) P(1) C(10) . . . . 85.2(8) no
C(5) C(4) P(1) C(16) . . . . -155.8(7) no
C(5) C(4) P(1) C(22) . . . . -34.5(8) no
C(5) C(4) C(9) C(8) . . . . 0.6(16) no
C(5) C(6) C(7) C(8) . . . . -0.5(18) no
C(6) C(5) C(4) C(9) . . . . -1.1(15) no
C(6) C(7) C(8) C(9) . . . . 0.1(19) no
C(9) C(4) P(1) C(10) . . . . -89.6(8) no
C(9) C(4) P(1) C(16) . . . . 29.4(9) no
C(9) C(4) P(1) C(22) . . . . 150.6(8) no
C(10) P(1) C(16) C(17) . . . . 168.9(7) no
C(10) P(1) C(16) C(21) . . . . -13.1(8) no
C(10) P(1) C(22) C(23) . . . . -41.1(8) no
C(10) P(1) C(22) C(27) . . . . 145.0(7) no
C(10) C(11) C(12) C(13) . . . . 1.3(14) no
C(10) C(15) C(14) C(13) . . . . -0.4(15) no
C(11) C(10) P(1) C(16) . . . . -94.0(8) no
C(11) C(10) P(1) C(22) . . . . 144.7(7) no
C(11) C(10) C(15) C(14) . . . . 0.3(14) no
C(11) C(12) C(13) C(14) . . . . -1.4(15) no
C(12) C(11) C(10) C(15) . . . . -0.7(13) no
C(12) C(13) C(14) C(15) . . . . 1.0(15) no
C(15) C(10) P(1) C(16) . . . . 84.8(8) no
C(15) C(10) P(1) C(22) . . . . -36.5(9) no
C(16) P(1) C(22) C(23) . . . . -161.3(7) no
C(16) P(1) C(22) C(27) . . . . 24.8(8) no
C(16) C(17) C(18) C(19) . . . . 0.0(14) no
C(16) C(21) C(20) C(19) . . . . 0.4(14) no
C(17) C(16) P(1) C(22) . . . . -70.8(8) no
C(17) C(16) C(21) C(20) . . . . -0.6(13) no
C(17) C(18) C(19) C(20) . . . . -0.2(15) no
C(18) C(17) C(16) C(21) . . . . 0.3(13) no
C(18) C(19) C(20) C(21) . . . . -0.1(15) no
C(21) C(16) P(1) C(22) . . . . 107.2(7) no
C(22) C(23) C(24) C(25) . . . . -0.3(14) no
C(22) C(27) C(26) C(25) . . . . 1.2(14) no
C(23) C(22) C(27) C(26) . . . . -1.4(13) no
C(23) C(24) C(25) C(26) . . . . 0.1(14) no
C(24) C(23) C(22) C(27) . . . . 1.0(13) no
C(24) C(25) C(26) C(27) . . . . -0.5(15) no

loop_
_cod_related_entry_id
_cod_related_entry_database
_cod_related_entry_code
1 ChemSpider 30661087
